data_1571595
loop_
_publ_author_name
'Khatun, Mst Nasima'
'Nandy, Satyendu'
'Roy, Hirakjyoti'
'Ghosh, Siddhartha Sankar'
'Kumar, Sachin'
'Iyer, Parameswar Krishnan'

_publ_section_title
;
 Sulphur-atom positional engineering in perylenimide: structure-property
 relationships and H-aggregation directed type-I photodynamic therapy.
;
_journal_issue 24
_journal_name_full 'Chemical science'
_journal_page_first 9298
_journal_page_last 9317
_journal_paper_doi 10.1039/d4sc01180e
_journal_volume 15
_journal_year 2024
_chemical_formula_sum 'C39 H29 N O2 S2'
_chemical_formula_weight 607.75
_space_group_crystal_system triclinic
_space_group_IT_number 1
_space_group_name_Hall 'P 1'
_space_group_name_H-M_alt 'P 1'
_audit_creation_method SHELXL-2018/3
_audit_update_record
;
2024-01-16 deposited with the CCDC.	2024-05-10 downloaded from the CCDC.
;
_cell_angle_alpha 101.43(2)
_cell_angle_beta 92.94(2)
_cell_angle_gamma 111.20(2)
_cell_formula_units_Z 2
_cell_length_a 8.766(6)
_cell_length_b 11.916(8)
_cell_length_c 15.464(11)
_cell_measurement_temperature 273(2)
_cell_volume 1462.7(18)
_computing_structure_refinement 'SHELXL-2018/3 (Sheldrick, 2018)'
_computing_structure_solution 'SHELXT 2018/2 (Sheldrick, 2018)'
_diffrn_ambient_temperature 273(2)
_diffrn_measured_fraction_theta_full 0.705
_diffrn_measured_fraction_theta_max 0.705
_diffrn_radiation_type MoK\a
_diffrn_radiation_wavelength 0.71073
_diffrn_reflns_av_R_equivalents 0.1213
_diffrn_reflns_av_unetI/netI 0.1594
_diffrn_reflns_Laue_measured_fraction_full 0.705
_diffrn_reflns_Laue_measured_fraction_max 0.705
_diffrn_reflns_limit_h_max 9
_diffrn_reflns_limit_h_min -7
_diffrn_reflns_limit_k_max 13
_diffrn_reflns_limit_k_min -12
_diffrn_reflns_limit_l_max 16
_diffrn_reflns_limit_l_min -14
_diffrn_reflns_number 3905
_diffrn_reflns_point_group_measured_fraction_full 0.444
_diffrn_reflns_point_group_measured_fraction_max 0.444
_diffrn_reflns_theta_full 23.373
_diffrn_reflns_theta_max 23.373
_diffrn_reflns_theta_min 1.885
_exptl_absorpt_coefficient_mu 0.221
_exptl_crystal_density_diffrn 1.380
_exptl_crystal_F_000 636
_refine_diff_density_max 0.500
_refine_diff_density_min -0.448
_refine_diff_density_rms 0.108
_refine_ls_abs_structure_details
;
 Flack x determined using 304 quotients [(I+)-(I-)]/[(I+)+(I-)]
 (Parsons, Flack and Wagner, Acta Cryst. B69 (2013) 249-259).
;
_refine_ls_abs_structure_Flack 0.5(3)
_refine_ls_extinction_method none
_refine_ls_goodness_of_fit_ref 1.798
_refine_ls_hydrogen_treatment undef
_refine_ls_matrix_type full
_refine_ls_number_parameters 811
_refine_ls_number_reflns 3801
_refine_ls_number_restraints 3
_refine_ls_restrained_S_all 1.797
_refine_ls_R_factor_all 0.3389
_refine_ls_R_factor_gt 0.1608
_refine_ls_shift/su_max 1.922
_refine_ls_shift/su_mean 0.298
_refine_ls_structure_factor_coef Fsqd
_refine_ls_weighting_details 'w=1/[\s^2^(Fo^2^)+(0.1000P)^2^+1.3402P] where P=(Fo^2^+2Fc^2^)/3'
_refine_ls_weighting_scheme calc
_refine_ls_wR_factor_gt 0.3439
_refine_ls_wR_factor_ref 0.4551
_reflns_Friedel_coverage 0.261
_reflns_Friedel_fraction_full 0.184
_reflns_Friedel_fraction_max 0.184
_reflns_number_gt 1478
_reflns_number_total 3801
_reflns_threshold_expression 'I > 2\s(I)'
_cod_data_source_file d4sc01180e2.cif
_cod_data_source_block Nasima-1_a
_cod_depositor_comments 'Adding full bibliography for 1571593--1571595.cif.'
_cod_original_cell_volume 1462.8(18)
_cod_database_code 1571595
_shelx_shelxl_version_number 2018/3
_shelx_space_group_comment
;
The symmetry employed for this shelxl refinement is uniquely defined
by the following loop, which should always be used as a source of
symmetry information in preference to the above space-group names.
They are only intended as comments.
;

loop_
_space_group_symop_operation_xyz
'x, y, z'

loop_
_atom_site_label
_atom_site_type_symbol
_atom_site_fract_x
_atom_site_fract_y
_atom_site_fract_z
_atom_site_U_iso_or_equiv
_atom_site_adp_type
_atom_site_occupancy
_atom_site_site_symmetry_order
_atom_site_calc_flag
_atom_site_refinement_flags_posn
_atom_site_refinement_flags_adp
_atom_site_refinement_flags_occupancy
_atom_site_disorder_assembly
_atom_site_disorder_group
S001 S 1.072(3) 0.864(2) 0.1957(14) 0.150(8) Uani 1 1 d . . . . .
S002 S 1.338(3) 1.040(2) 0.0937(15) 0.154(10) Uani 1 1 d . . . . .
S003 S -0.081(2) 0.0268(18) 0.7843(13) 0.120(7) Uani 1 1 d . . . . .
S004 S -0.348(3) -0.148(2) 0.881(2) 0.176(12) Uani 1 1 d . . . . .
C36 C 0.672(7) 0.460(6) 0.559(4) 0.086(19) Uani 1 1 d . . . . .
N1 N 0.554(5) 0.554(4) 0.307(3) 0.059(12) Uani 1 1 d . . . . .
C33 C 0.851(15) 0.686(8) 0.551(14) 0.41(17) Uani 1 1 d . . . . .
C29 C -0.101(10) 0.396(9) 0.739(7) 0.15(4) Uani 1 1 d . . . . .
O009 O 0.604(9) 0.737(5) 0.401(5) 0.18(3) Uani 1 1 d . . . . .
C12 C 1.321(8) 0.897(5) 0.305(7) 0.12(3) Uani 1 1 d . . . . .
C28 C -0.181(11) 0.264(12) 0.718(8) 0.14(4) Uani 1 1 d . . . . .
C27 C -0.151(5) 0.206(5) 0.639(4) 0.051(14) Uani 1 1 d . . . . .
C31 C 0.064(6) 0.394(5) 0.598(3) 0.053(14) Uani 1 1 d . . . . .
C11 C 1.211(7) 0.830(5) 0.355(4) 0.08(2) Uani 1 1 d . . . . .
O00F O 0.487(5) 0.366(4) 0.213(3) 0.121(16) Uani 1 1 d . . . . .
C19 C 0.139(9) 0.191(6) 0.360(5) 0.10(2) Uani 1 1 d . . . . .
C26 C -0.005(6) 0.190(5) 0.505(4) 0.060(17) Uani 1 1 d . . . . .
C20 C 0.219(5) 0.382(4) 0.462(3) 0.033(11) Uani 1 1 d . . . . .
C24 C 0.373(11) 0.619(9) 0.501(12) 0.21(10) Uani 1 1 d . . . . .
C16 C 0.98(2) 0.845(17) 0.074(8) 0.39(10) Uani 1 1 d . . . . .
C15 C 1.584(6) 1.031(6) 0.221(6) 0.12(3) Uani 1 1 d . . . . .
C30 C 0.001(11) 0.452(9) 0.688(5) 0.14(3) Uani 1 1 d . . . . .
C13 C 1.282(7) 0.928(6) 0.226(4) 0.08(2) Uani 1 1 d . . . . .
C22 C 0.271(7) 0.575(5) 0.569(5) 0.10(3) Uani 1 1 d . . . . .
C8 C 0.97(2) 0.52(2) 0.40(2) 0.5(2) Uani 1 1 d . . . . .
C25 C 0.542(13) 0.641(10) 0.399(5) 0.14(4) Uani 1 1 d . . . . .
C18 C 0.336(9) 0.357(8) 0.331(5) 0.10(3) Uani 1 1 d . . . . .
C34 C 0.881(17) 0.757(15) 0.606(8) 0.24(9) Uani 1 1 d . . . . .
C23 C 0.418(15) 0.702(12) 0.517(7) 0.27(9) Uani 1 1 d . . . . .
C21 C 0.160(8) 0.463(9) 0.559(4) 0.12(3) Uani 1 1 d . . . . .
C00W C -0.095(10) 0.033(10) 0.482(8) 0.27(6) Uani 1 1 d . . . . .
C10 C 1.090(9) 0.842(7) 0.486(4) 0.11(3) Uani 1 1 d . . . . .
C14 C 1.629(11) 1.002(6) 0.290(5) 0.11(3) Uani 1 1 d . . . . .
C00Z C 0.631(8) 0.513(5) 0.648(5) 0.13(3) Uani 1 1 d . . . . .
C37 C 0.593(11) 0.338(7) 0.533(9) 0.25(9) Uani 1 1 d . . . . .
C9 C 0.935(13) 0.435(11) 0.298(8) 0.17(6) Uani 1 1 d . . . . .
O1 O 0.372(7) 0.159(6) 0.579(3) 0.17(2) Uani 1 1 d . . . . .
C3 C 0.478(14) 0.588(8) 0.101(6) 0.20(5) Uani 1 1 d . . . . .
C32 C 0.818(6) 0.454(6) 0.427(4) 0.07(2) Uani 1 1 d . . . . .
C35 C 0.744(12) 0.658(8) 0.648(5) 0.15(4) Uani 1 1 d . . . . .
C016 C 0.253(9) 0.233(10) 0.321(9) 0.21(7) Uani 1 1 d . . . . .
C7 C 0.509(9) 0.290(8) 0.857(4) 0.12(3) Uani 1 1 d . . . . .
C38 C 0.524(6) 0.505(9) 0.719(6) 0.20(5) Uani 1 1 d . . . . .
C39 C -0.574(12) -0.082(10) 0.662(6) 0.16(5) Uani 1 1 d . . . . .
C6 C 0.305(8) 0.295(10) 0.724(6) 0.16(4) Uani 1 1 d . . . . .
C01C C -0.492(11) -0.11(3) 0.644(7) 0.8(3) Uani 1 1 d . . . . .
C01D C 0.419(15) 0.226(8) 0.793(7) 0.24(6) Uani 1 1 d . . . . .
C01E C 1.217(9) 0.919(8) 0.441(4) 0.15(4) Uani 1 1 d . . . . .
C01F C 0.634(8) 0.719(7) 0.193(4) 0.12(3) Uani 1 1 d . . . . .
C01G C -0.313(9) -0.010(6) 0.723(9) 0.23(8) Uani 1 1 d . . . . .
C01H C -0.024(6) 0.249(7) 0.578(6) 0.10(2) Uani 1 1 d . . . . .
C01I C 0.469(7) 0.427(10) 0.284(6) 0.23(6) Uani 1 1 d . . . . .
C01J C -0.399(6) -0.093(5) 0.792(4) 0.08(2) Uani 1 1 d . . . . .
C2 C 0.66(2) 0.633(10) 0.235(15) 0.38(16) Uani 1 1 d . . . . .
C01L C 1.52(3) 1.13(3) 0.233(11) 0.5(2) Uani 1 1 d . . . . .
C01N C 1.09(7) 0.53(4) 0.52(4) 1.3(4) Uani 1 1 d . . . . .
C01O C 1.135(6) 0.615(7) 0.276(5) 0.12(3) Uani 1 1 d . . . . .
C01P C -0.161(10) -0.053(11) 0.950(6) 0.33(10) Uani 1 1 d . . . . .
C01Q C -0.06(3) 0.30(3) 0.618(11) 0.86(17) Uani 1 1 d . . . . .
C01R C 1.509(7) 0.926(5) 0.345(4) 0.10(2) Uani 1 1 d . . . . .
C01S C 0.757(14) 0.302(8) 0.414(10) 0.39(10) Uani 1 1 d . . . . .
C01T C 0.789(6) 0.514(9) 0.505(7) 0.14(4) Uani 1 1 d . . . . .
C01U C -0.558(14) -0.130(7) 0.772(5) 0.21(5) Uani 1 1 d . . . . .
C01V C 0.477(12) 0.289(6) 0.575(5) 0.13(3) Uani 1 1 d . . . . .
C01W C 1.176(7) 0.885(7) -0.056(4) 0.09(2) Uani 1 1 d . . . . .
C01X C -0.095(12) 0.046(7) 0.907(5) 0.17(3) Uani 1 1 d . . . . .
C01Y C 0.99(4) 0.68(2) -0.217(16) 1.13(19) Uani 1 1 d . . . . .
C01Z C 0.432(7) 0.683(6) 0.069(5) 0.12(3) Uani 1 1 d . . . . .
N2 N 0.409(13) 0.319(8) 0.672(9) 0.31(7) Uani 1 1 d . . . . .
C021 C -0.274(19) 0.044(9) 0.634(7) 0.29(10) Uani 1 1 d . . . . .
C022 C 0.069(6) 0.178(5) 0.957(6) 0.11(3) Uani 1 1 d . . . . .
C023 C -0.10(4) 0.021(7) 1.053(9) 0.7(3) Uani 1 1 d . . . . .
C024 C 0.355(8) 0.472(10) 0.427(3) 0.14(4) Uani 1 1 d . . . . .
C025 C 0.925(16) 0.681(13) 0.515(5) 0.24(9) Uani 1 1 d . . . . .
C026 C 1.139(14) 0.891(10) 0.048(8) 0.28(9) Uani 1 1 d . . . . .
C027 C 0.31(3) 0.571(16) -0.104(12) 0.7(2) Uani 1 1 d . . . . .
C028 C -0.207(7) 0.010(6) 0.546(6) 0.12(4) Uani 1 1 d . . . . .
C029 C 0.01(2) 0.112(7) 1.059(12) 0.48(15) Uani 1 1 d . . . . .
C02A C 0.12(3) 0.189(14) 1.062(6) 0.44(16) Uani 1 1 d . . . . .
C02B C 0.611(12) 0.280(6) 0.446(6) 0.14(4) Uani 1 1 d . . . . .
C02E C 1.020(14) 0.479(9) 0.263(6) 0.20(6) Uani 1 1 d . . . . .
C5 C 0.769(16) 0.329(12) 1.031(12) 0.39(12) Uani 1 1 d . . . . .
O02G O 0.423(18) 0.553(9) 0.775(7) 0.37(7) Uani 1 1 d . . . . .
C02H C 0.300(15) 0.575(13) -0.025(5) 0.27(7) Uani 1 1 d . . . . .
C02M C 1.052(12) 0.662(10) 0.376(5) 0.20(5) Uani 1 1 d . . . . .
C1 C 0.095(9) 0.244(8) 0.456(8) 0.16(6) Uani 1 1 d . . . . .
C4 C 0.607(16) 0.241(6) 0.913(7) 0.27(7) Uani 1 1 d . . . . .
C40 C 0.69(4) 0.36(2) 0.976(18) 0.4(2) Uani 1 1 d . . . . .
C41 C 0.909(9) 0.717(5) -0.067(4) 0.10(2) Uani 1 1 d . . . . .
C42 C 1.034(11) 0.790(9) -0.117(7) 0.17(4) Uani 1 1 d . . . . .

loop_
_atom_site_aniso_label
_atom_site_aniso_U_11
_atom_site_aniso_U_22
_atom_site_aniso_U_33
_atom_site_aniso_U_23
_atom_site_aniso_U_13
_atom_site_aniso_U_12
S001 0.17(2) 0.135(17) 0.118(16) 0.020(15) -0.005(14) 0.032(15)
S002 0.16(2) 0.16(2) 0.127(17) 0.088(18) 0.008(15) 0.028(16)
S003 0.096(14) 0.143(16) 0.133(18) 0.076(15) 0.015(12) 0.037(12)
S004 0.16(2) 0.15(2) 0.20(3) 0.04(2) -0.01(2) 0.032(18)
C36 0.08(4) 0.09(4) 0.08(4) -0.01(4) -0.01(4) 0.03(4)
N1 0.05(2) 0.06(3) 0.08(3) 0.04(3) 0.00(2) 0.02(2)
C33 0.32(15) 0.04(5) 0.9(4) 0.11(10) 0.5(2) 0.02(7)
C29 0.15(7) 0.16(9) 0.19(9) 0.18(9) 0.07(6) 0.05(6)
O009 0.29(7) 0.10(4) 0.21(7) 0.05(4) 0.06(5) 0.14(5)
C12 0.09(5) 0.06(4) 0.21(9) -0.01(5) 0.03(6) 0.06(4)
C28 0.18(8) 0.24(12) 0.15(11) 0.19(12) 0.13(8) 0.16(8)
C27 0.04(3) 0.08(4) 0.05(4) 0.06(3) 0.04(3) 0.02(3)
C31 0.04(3) 0.12(4) 0.04(3) 0.07(4) 0.04(3) 0.05(3)
C11 0.09(4) 0.06(4) 0.04(4) 0.04(4) 0.02(3) -0.03(3)
O00F 0.13(4) 0.12(3) 0.08(3) 0.02(3) 0.04(3) 0.01(3)
C19 0.11(6) 0.11(5) 0.12(5) 0.01(4) 0.00(4) 0.08(5)
C26 0.02(3) 0.07(4) 0.13(5) 0.08(4) 0.05(3) 0.03(3)
C20 0.04(3) 0.02(2) 0.05(3) 0.03(2) 0.01(2) 0.00(2)
C24 0.06(6) 0.13(8) 0.4(2) 0.23(13) -0.12(10) -0.06(6)
C16 0.8(2) 0.5(2) 0.22(13) 0.33(17) 0.30(15) 0.4(2)
C15 0.06(3) 0.11(4) 0.27(9) 0.09(5) 0.08(4) 0.07(3)
C30 0.14(6) 0.23(9) 0.14(6) 0.13(7) 0.02(5) 0.14(7)
C13 0.07(4) 0.11(5) 0.07(4) 0.03(4) -0.03(4) 0.06(4)
C22 0.03(3) 0.02(3) 0.26(8) 0.08(4) 0.04(4) 0.01(3)
C8 0.5(2) 0.4(3) 1.2(7) 0.6(4) 0.8(4) 0.5(2)
C25 0.21(10) 0.19(9) 0.12(6) 0.02(7) -0.01(7) 0.19(10)
C18 0.10(6) 0.18(7) 0.10(6) 0.13(7) 0.08(5) 0.08(5)
C34 0.24(14) 0.2(2) 0.24(10) -0.09(12) 0.02(9) 0.19(16)
C23 0.22(14) 0.33(16) 0.25(11) -0.17(11) -0.04(10) 0.24(13)
C21 0.05(4) 0.19(8) 0.11(5) 0.06(6) 0.05(4) 0.03(5)
C00W 0.10(6) 0.37(12) 0.26(13) 0.22(11) -0.04(7) -0.08(7)
C10 0.14(6) 0.13(6) 0.08(4) 0.02(5) 0.07(5) 0.07(5)
C14 0.22(9) 0.08(5) 0.09(5) 0.07(5) 0.04(6) 0.11(6)
C00Z 0.11(5) 0.02(3) 0.20(7) 0.00(4) -0.04(5) -0.01(3)
C37 0.15(8) 0.04(5) 0.43(18) -0.05(8) 0.16(11) -0.08(5)
C9 0.15(9) 0.16(9) 0.29(13) 0.13(10) 0.21(10) 0.10(7)
O1 0.21(5) 0.21(6) 0.10(4) 0.03(4) -0.03(4) 0.10(5)
C3 0.26(13) 0.14(7) 0.18(8) 0.05(7) -0.07(9) 0.05(8)
C32 0.07(4) 0.16(6) 0.06(4) 0.09(5) 0.07(3) 0.10(4)
C35 0.17(9) 0.11(8) 0.13(6) -0.01(6) -0.11(6) 0.05(7)
C016 0.05(5) 0.18(10) 0.37(17) -0.08(10) 0.05(7) 0.07(6)
C7 0.18(6) 0.23(10) 0.07(4) 0.07(6) 0.02(4) 0.18(7)
C38 0.03(3) 0.29(10) 0.30(9) 0.30(9) -0.02(4) -0.03(4)
C39 0.16(9) 0.21(10) 0.11(7) -0.07(7) -0.11(7) 0.14(8)
C6 0.07(4) 0.28(11) 0.16(6) 0.13(7) 0.08(5) 0.06(5)
C01C 0.06(6) 2.0(7) 0.14(7) -0.2(2) 0.02(5) 0.28(17)
C01D 0.37(13) 0.16(7) 0.24(10) -0.02(7) -0.17(10) 0.22(8)
C01E 0.15(7) 0.31(11) 0.09(5) 0.08(7) 0.04(5) 0.18(8)
C01F 0.10(4) 0.10(6) 0.11(5) -0.03(5) -0.07(4) 0.02(4)
C01G 0.13(6) 0.06(5) 0.35(16) -0.13(7) 0.19(9) -0.09(5)
C01H 0.05(4) 0.12(6) 0.19(8) 0.08(6) 0.07(4) 0.08(4)
C01I 0.03(3) 0.31(12) 0.20(10) -0.15(9) -0.02(4) 0.01(5)
C01J 0.03(3) 0.09(4) 0.06(4) 0.03(4) -0.02(3) -0.04(3)
C2 0.5(2) 0.12(9) 0.6(3) 0.15(15) 0.5(3) 0.07(12)
C01L 1.0(4) 0.9(7) 0.5(2) 0.6(3) 0.6(3) 0.9(5)
C01N 2.0(7) 1.2(5) 1.8(10) 0.9(6) 1.2(8) 1.6(5)
C01O 0.05(4) 0.14(6) 0.17(6) -0.04(5) -0.03(4) 0.08(4)
C01P 0.14(7) 0.40(17) 0.17(8) -0.03(10) 0.12(7) -0.18(10)
C01Q 1.4(3) 2.0(4) 0.37(16) 0.9(2) 0.73(18) 1.7(3)
C01R 0.12(5) 0.06(4) 0.11(4) 0.03(4) 0.07(4) 0.00(3)
C01S 0.22(11) 0.15(6) 0.6(2) -0.24(9) 0.19(12) 0.02(7)
C01T 0.02(3) 0.29(11) 0.17(9) 0.17(9) 0.06(5) 0.05(5)
C01U 0.35(14) 0.16(7) 0.09(5) -0.11(5) -0.08(7) 0.18(8)
C01V 0.23(8) 0.03(4) 0.10(5) -0.03(4) -0.08(5) 0.04(5)
C01W 0.08(4) 0.14(6) 0.04(4) 0.05(4) 0.01(3) 0.00(4)
C01X 0.26(8) 0.09(6) 0.13(6) -0.04(5) -0.08(6) 0.09(6)
C01Y 2.1(4) 1.8(3) 1.2(3) 1.5(3) 1.6(3) 1.9(3)
C01Z 0.12(4) 0.20(6) 0.18(6) 0.18(6) 0.13(4) 0.12(4)
N2 0.29(11) 0.11(7) 0.44(16) -0.13(9) -0.27(11) 0.12(8)
C021 0.51(19) 0.19(11) 0.19(10) -0.15(9) -0.29(13) 0.29(14)
C022 0.09(4) 0.04(3) 0.23(9) 0.06(5) -0.02(5) 0.04(3)
C023 1.8(8) 0.03(4) 0.22(12) 0.08(7) 0.5(3) 0.16(14)
C024 0.10(5) 0.37(13) 0.04(3) 0.07(5) 0.05(3) 0.18(7)
C025 0.28(13) 0.41(18) 0.09(6) -0.15(9) -0.13(8) 0.31(14)
C026 0.26(11) 0.36(11) 0.20(13) -0.19(10) -0.19(11) 0.28(10)
C027 1.4(5) 0.6(2) 0.28(16) -0.36(18) -0.4(3) 0.9(3)
C028 0.07(4) 0.04(5) 0.21(9) -0.07(6) -0.03(5) 0.03(4)
C029 0.5(2) 0.02(5) 0.8(3) 0.12(9) -0.4(2) -0.03(8)
C02A 0.9(4) 0.15(17) 0.05(6) 0.03(8) -0.21(12) 0.01(18)
C02B 0.21(9) 0.05(5) 0.17(7) -0.04(5) -0.09(7) 0.09(6)
C02E 0.23(10) 0.15(8) 0.17(8) -0.15(7) -0.14(7) 0.14(8)
C5 0.22(12) 0.34(13) 0.4(3) -0.20(15) -0.25(15) 0.07(10)
O02G 0.65(19) 0.28(10) 0.34(14) 0.18(10) 0.08(13) 0.30(12)
C02H 0.37(13) 0.42(18) 0.08(4) -0.01(7) -0.13(7) 0.27(13)
C02M 0.26(10) 0.33(12) 0.06(5) -0.06(7) -0.11(6) 0.23(10)
C1 0.08(6) 0.18(9) 0.19(12) -0.07(8) -0.07(7) 0.12(7)
C4 0.50(18) 0.05(4) 0.23(11) 0.02(6) -0.03(11) 0.06(7)
C40 0.5(5) 0.5(3) 0.4(3) 0.5(3) 0.3(4) 0.4(3)
C41 0.17(6) 0.06(4) 0.06(4) 0.04(4) -0.05(4) 0.04(4)
C42 0.18(8) 0.19(9) 0.24(10) 0.21(9) 0.14(8) 0.11(7)

loop_
_atom_type_symbol
_atom_type_description
_atom_type_scat_dispersion_real
_atom_type_scat_dispersion_imag
_atom_type_scat_source
C C 0.0033 0.0016 'International Tables Vol C Tables 4.2.6.8 and 6.1.1.4'
H H 0.0000 0.0000 'International Tables Vol C Tables 4.2.6.8 and 6.1.1.4'
N N 0.0061 0.0033 'International Tables Vol C Tables 4.2.6.8 and 6.1.1.4'
O O 0.0106 0.0060 'International Tables Vol C Tables 4.2.6.8 and 6.1.1.4'
S S 0.1246 0.1234 'International Tables Vol C Tables 4.2.6.8 and 6.1.1.4'

loop_
_geom_angle_atom_site_label_1
_geom_angle_atom_site_label_2
_geom_angle_atom_site_label_3
_geom_angle
_geom_angle_site_symmetry_1
_geom_angle_site_symmetry_3
_geom_angle_publ_flag
C13 S001 C16 120(6) . . ?
C13 S001 C026 84(3) . . ?
C16 S001 C026 36(5) . . ?
C01L S002 C026 135(7) . . ?
C01X S003 C01G 107(4) . . ?
C01J S004 C01P 116(5) . . ?
C00Z C36 C01T 132(7) . . ?
C00Z C36 C37 112(7) . . ?
C01T C36 C37 115(8) . . ?
C01I N1 C2 123(7) . . ?
C01I N1 C25 122(7) . . ?
C2 N1 C25 114(7) . . ?
C34 C33 C025 120(10) . . ?
C34 C33 C01T 148(10) . . ?
C025 C33 C01T 76(10) . . ?
C28 C29 C30 121(10) . . ?
C13 C12 C11 127(6) . . ?
C13 C12 C01R 122(7) . . ?
C11 C12 C01R 111(7) . . ?
C27 C28 C29 114(8) . . ?
C01H C27 C28 133(7) . . ?
C01H C27 C01Q 37(8) . . ?
C28 C27 C01Q 98(10) . . ?
C21 C31 C30 120(7) . . ?
C21 C31 C01H 133(6) . . ?
C30 C31 C01H 107(6) . . ?
C12 C11 C01E 107(6) . . ?
C12 C11 C02M 151(5) . . ?
C01E C11 C02M 102(5) . . ?
C016 C19 C1 131(8) . . ?
C1 C26 C01H 122(6) . . ?
C1 C26 C00W 121(7) . . ?
C01H C26 C00W 117(6) . . ?
C024 C20 C1 149(6) . . ?
C024 C20 C21 110(5) . . ?
C1 C20 C21 101(5) . . ?
C024 C24 C23 149(10) . . ?
C024 C24 C25 66(9) . . ?
C23 C24 C25 83(10) . . ?
C026 C16 C41 84(7) . . ?
C026 C16 S001 91(10) . . ?
C41 C16 S001 144(6) . . ?
C14 C15 C01L 118(9) . . ?
C31 C30 C29 130(9) . . ?
C12 C13 C01L 103(5) . . ?
C12 C13 S001 109(5) . . ?
C01L C13 S001 138(4) . . ?
C21 C22 C23 149(7) . . ?
C02M C8 C01N 108(10) . . ?
O009 C25 N1 112(10) . . ?
O009 C25 C24 109(7) . . ?
N1 C25 C24 135(9) . . ?
C01I C18 C016 131(8) . . ?
C01I C18 C024 101(6) . . ?
C016 C18 C024 125(7) . . ?
C33 C34 C35 84(10) . . ?
C33 C34 C025 28(8) . . ?
C35 C34 C025 108(10) . . ?
C24 C23 C22 45(10) . . ?
C31 C21 C22 144(7) . . ?
C31 C21 C20 113(7) . . ?
C22 C21 C20 100(5) . . ?
C028 C00W C26 104(9) . . ?
C01E C10 C025 158(5) . . ?
C15 C14 C01R 124(8) . . ?
C36 C00Z C38 152(6) . . ?
C36 C00Z C35 94(7) . . ?
C38 C00Z C35 112(7) . . ?
C01V C37 C36 116(8) . . ?
C01V C37 C02B 123(8) . . ?
C36 C37 C02B 117(9) . . ?
C02E C9 C01N 109(10) . . ?
C01Z C3 C01F 89(6) . . ?
C01N C32 C01T 77(8) . . ?
C01N C32 C01S 103(9) . . ?
C01T C32 C01S 115(7) . . ?
C00Z C35 C34 150(9) . . ?
C19 C016 C18 123(8) . . ?
C01D C7 C4 121(8) . . ?
C00Z C38 N2 91(8) . . ?
C00Z C38 O02G 151(8) . . ?
N2 C38 O02G 111(7) . . ?
C01C C39 C01U 92(10) . . ?
N2 C6 C01D 95(8) . . ?
C39 C01C C021 113(10) . . ?
C7 C01D C6 119(7) . . ?
C10 C01E C11 104(6) . . ?
C2 C01F C3 90(10) . . ?
C021 C01G C01J 163(9) . . ?
C021 C01G S003 103(5) . . ?
C01J C01G S003 91(8) . . ?
C27 C01H C26 129(7) . . ?
C27 C01H C31 113(6) . . ?
C26 C01H C31 115(6) . . ?
O00F C01I N1 119(9) . . ?
O00F C01I C18 115(8) . . ?
N1 C01I C18 125(7) . . ?
C01G C01J C01U 108(8) . . ?
C01G C01J S004 141(5) . . ?
C01U C01J S004 112(6) . . ?
N1 C2 C01F 135(10) . . ?
C13 C01L C15 72(10) . . ?
C13 C01L S002 64(8) . . ?
C15 C01L S002 92(10) . . ?
C32 C01N C8 34(10) . . ?
C32 C01N C9 42(10) . . ?
C8 C01N C9 21(9) . . ?
C02E C01O C02M 92(7) . . ?
C01X C01P C023 100(7) . . ?
C01X C01P S004 103(9) . . ?
C023 C01P S004 139(10) . . ?
C028 C01Q C27 41(10) . . ?
C028 C01Q C021 29(5) . . ?
C27 C01Q C021 12(8) . . ?
C14 C01R C12 110(6) . . ?
C02B C01S C32 99(6) . . ?
C36 C01T C33 103(7) . . ?
C36 C01T C32 126(9) . . ?
C33 C01T C32 129(7) . . ?
C01J C01U C39 102(8) . . ?
C37 C01V O1 136(8) . . ?
C37 C01V N2 140(8) . . ?
O1 C01V N2 81(7) . . ?
C42 C01W C026 110(6) . . ?
C01P C01X C022 122(7) . . ?
C01P C01X S003 125(6) . . ?
C022 C01X S003 105(6) . . ?
C02H C01Z C3 94(6) . . ?
C01V N2 C6 152(9) . . ?
C01V N2 C38 105(9) . . ?
C6 N2 C38 100(8) . . ?
C01Q C021 C01G 129(5) . . ?
C01Q C021 C01C 158(8) . . ?
C01G C021 C01C 55(8) . . ?
C02A C022 C01X 113(8) . . ?
C029 C023 C01P 112(10) . . ?
C24 C024 C20 100(5) . . ?
C24 C024 C18 162(7) . . ?
C20 C024 C18 91(6) . . ?
C33 C025 C10 120(10) . . ?
C33 C025 C34 32(10) . . ?
C10 C025 C34 94(9) . . ?
C16 C026 S002 135(10) . . ?
C16 C026 C01W 124(7) . . ?
S002 C026 C01W 92(9) . . ?
C16 C026 S001 53(8) . . ?
S002 C026 S001 94(3) . . ?
C01W C026 S001 171(7) . . ?
C01Q C028 C00W 85(7) . . ?
C02A C029 C023 171(10) . . ?
C029 C02A C022 89(10) . . ?
C01S C02B C37 124(8) . . ?
C9 C02E C01O 132(10) . . ?
C40 C5 C4 42(10) . . ?
C027 C02H C01Z 130(10) . . ?
C8 C02M C11 166(9) . . ?
C8 C02M C01O 100(10) . . ?
C11 C02M C01O 77(6) . . ?
C26 C1 C20 135(7) . . ?
C26 C1 C19 131(8) . . ?
C20 C1 C19 94(8) . . ?
C7 C4 C5 130(7) . . ?
C42 C41 C16 102(7) . . ?
C01W C42 C41 111(7) . . ?
C01W C42 C01Y 139(10) . . ?
C41 C42 C01Y 99(9) . . ?

loop_
_geom_bond_atom_site_label_1
_geom_bond_atom_site_label_2
_geom_bond_distance
_geom_bond_site_symmetry_2
_geom_bond_publ_flag
S001 C13 1.72(6) . ?
S001 C16 1.95(12) . ?
S001 C026 2.43(16) . ?
S002 C01L 2.4(2) . ?
S002 C026 1.96(12) . ?
S003 C01X 1.89(9) . ?
S003 C01G 2.05(12) . ?
S004 C01J 1.76(6) . ?
S004 C01P 1.76(9) . ?
C36 C00Z 1.52(9) . ?
C36 C01T 1.41(8) . ?
C36 C37 1.33(8) . ?
N1 C01I 1.38(10) . ?
N1 C2 1.67(13) . ?
N1 C25 1.63(8) . ?
C33 C34 1.01(18) . ?
C33 C025 0.89(14) . ?
C33 C01T 1.90(14) . ?
C29 C28 1.43(13) . ?
C29 C30 1.31(10) . ?
O009 C25 1.07(11) . ?
C12 C13 1.41(10) . ?
C12 C11 1.38(10) . ?
C12 C01R 1.62(9) . ?
C28 C27 1.36(11) . ?
C27 C01H 1.51(8) . ?
C27 C01Q 1.2(3) . ?
C31 C21 1.22(8) . ?
C31 C30 1.65(9) . ?
C31 C01H 1.57(9) . ?
C11 C01E 1.51(8) . ?
C11 C02M 2.09(13) . ?
O00F C01I 1.24(7) . ?
C19 C016 1.20(12) . ?
C19 C1 1.61(13) . ?
C26 C1 1.27(13) . ?
C26 C01H 1.27(9) . ?
C26 C00W 1.70(12) . ?
C20 C024 1.50(9) . ?
C20 C1 1.59(11) . ?
C20 C21 1.82(8) . ?
C24 C024 1.85(17) . ?
C24 C23 0.89(13) . ?
C24 C25 2.21(19) . ?
C16 C026 1.4(2) . ?
C16 C41 2.31(16) . ?
C15 C14 1.27(9) . ?
C15 C01L 1.5(2) . ?
C13 C01L 2.5(3) . ?
C22 C21 1.31(9) . ?
C22 C23 1.95(17) . ?
C8 C02M 1.7(2) . ?
C8 C01N 2.0(7) . ?
C18 C01I 1.48(11) . ?
C18 C016 1.36(10) . ?
C18 C024 1.76(11) . ?
C34 C35 1.62(18) . ?
C34 C025 1.65(12) . ?
C00W C028 1.42(13) . ?
C10 C01E 1.47(10) . ?
C10 C025 2.09(18) . ?
C14 C01R 1.54(9) . ?
C00Z C38 1.48(11) . ?
C00Z C35 1.66(11) . ?
C37 C01V 1.26(11) . ?
C37 C02B 1.42(12) . ?
C9 C02E 0.99(17) . ?
C9 C01N 3.4(7) . ?
O1 C01V 1.51(9) . ?
C3 C01Z 1.49(11) . ?
C3 C01F 1.93(10) . ?
C32 C01N 2.5(7) . ?
C32 C01T 1.36(11) . ?
C32 C01S 1.65(12) . ?
C7 C01D 1.17(10) . ?
C7 C4 1.53(11) . ?
C38 N2 2.02(11) . ?
C38 O02G 1.45(13) . ?
C39 C01C 0.91(14) . ?
C39 C01U 1.91(14) . ?
C6 N2 1.24(17) . ?
C6 C01D 1.92(12) . ?
C01C C021 2.1(3) . ?
C01F C2 1.4(2) . ?
C01G C021 1.63(17) . ?
C01G C01J 1.63(13) . ?
C01J C01U 1.30(10) . ?
C01O C02E 1.54(13) . ?
C01O C02M 1.81(11) . ?
C01P C01X 1.42(13) . ?
C01P C023 1.62(17) . ?
C01Q C028 3.2(4) . ?
C01Q C021 3.0(4) . ?
C01S C02B 1.35(12) . ?
C01V N2 1.66(16) . ?
C01W C42 1.47(10) . ?
C01W C026 1.66(15) . ?
C01X C022 1.70(9) . ?
C01Y C42 1.8(3) . ?
C01Z C02H 1.77(12) . ?
C022 C02A 1.62(12) . ?
C023 C029 1.12(18) . ?
C027 C02H 1.2(2) . ?
C029 C02A 1.05(19) . ?
C5 C40 1.2(3) . ?
C5 C4 2.09(15) . ?
C41 C42 1.49(9) . ?
